data_7233358
loop_
_publ_author_name
'Hill, Tania'
'Erasmus, Rudolph M.'
'Levendis, Demetrius C.'
'Lemmerer, Andreas'

_publ_section_title
;
 Combining two distinctive intermolecular forces in designing ternary
 co-crystals and molecular salts of 1,3,5-trinitrobenzene,
 9-anthracenecarboxylic acid and ten substituted pyridines
;
_journal_issue 35
_journal_name_full CrystEngComm
_journal_page_first 5206
_journal_paper_doi 10.1039/C9CE00093C
_journal_volume 21
_journal_year 2019
_chemical_formula_moiety 'C15 H9 O2, C6 H3 N3 O6, C5 H7 N2, H2 O'
_chemical_formula_sum 'C26 H21 N5 O9'
_chemical_formula_weight 547.48
_space_group_IT_number 2
_space_group_name_Hall '-P 1'
_space_group_name_H-M_alt 'P -1'
_symmetry_cell_setting triclinic
_symmetry_Int_Tables_number 2
_symmetry_space_group_name_Hall '-P 1'
_symmetry_space_group_name_H-M 'P -1'
_atom_sites_solution_hydrogens mixed
_audit_block_doi 10.5517/ccdc.csd.cc1j2t6m
_audit_conform_dict_location ftp://ftp.iucr.org/pub/cif_core.dic
_audit_conform_dict_name cif_core.dic
_audit_conform_dict_version 2.4.3
_audit_creation_date 2018-12-06T07:27:38-00:00
_audit_creation_method 'WinGX routine CIF_UPDATE'
_audit_update_record
;
2018-12-06 deposited with the CCDC.    2019-08-07 downloaded from the CCDC.
;
_cell_angle_alpha 89.798(6)
_cell_angle_beta 88.075(6)
_cell_angle_gamma 87.452(6)
_cell_formula_units_Z 4
_cell_length_a 7.234(2)
_cell_length_b 9.378(3)
_cell_length_c 35.927(11)
_cell_measurement_reflns_used 6951
_cell_measurement_temperature 173(2)
_cell_measurement_theta_max 28.21
_cell_measurement_theta_min 3
_cell_measurement_wavelength 0.71073
_cell_volume 2433.5(13)
_computing_cell_refinement 'SAINT-Plus (Bruker, 2016)'
_computing_data_collection 'APEX3 (Bruker, 2016)'
_computing_data_reduction 'SAINT-Plus and XPREP (Bruker 2016)'
_computing_molecular_graphics
;
Ortep for Windows (Farrugia, 2012), Mercury (Macrae et al., 2006)'
;
_computing_publication_material 'WinGX publication routines (Farrugia, 2012)'
_computing_structure_refinement 'SHELXL-2017/1 (Sheldrick, 2017)'
_computing_structure_solution 'SHELXS-97 (Sheldrick, 2015)'
_diffrn_ambient_temperature 173(2)
_diffrn_measured_fraction_theta_full 0.991
_diffrn_measured_fraction_theta_max 0.991
_diffrn_measurement_device_type 'Bruker D8 Venture Photon CCD area detector'
_diffrn_measurement_method '\w scans'
_diffrn_radiation_monochromator graphite
_diffrn_radiation_probe x-ray
_diffrn_radiation_type MoK\a
_diffrn_radiation_wavelength 0.71073
_diffrn_reflns_av_R_equivalents 0.0506
_diffrn_reflns_av_unetI/netI 0.0673
_diffrn_reflns_Laue_measured_fraction_full 0.991
_diffrn_reflns_Laue_measured_fraction_max 0.991
_diffrn_reflns_limit_h_max 8
_diffrn_reflns_limit_h_min -8
_diffrn_reflns_limit_k_max 11
_diffrn_reflns_limit_k_min -11
_diffrn_reflns_limit_l_max 43
_diffrn_reflns_limit_l_min -43
_diffrn_reflns_number 24395
_diffrn_reflns_point_group_measured_fraction_full 0.991
_diffrn_reflns_point_group_measured_fraction_max 0.991
_diffrn_reflns_theta_full 25.242
_diffrn_reflns_theta_max 25.499
_diffrn_reflns_theta_min 2.836
_diffrn_standards_number 0
_exptl_absorpt_coefficient_mu 0.115
_exptl_absorpt_correction_T_max 0.9954
_exptl_absorpt_correction_T_min 0.9662
_exptl_absorpt_correction_type multi-scan
_exptl_absorpt_process_details 'SADABS (Krause et al.,2015)'
_exptl_crystal_colour yellow
_exptl_crystal_density_diffrn 1.494
_exptl_crystal_density_method 'not measured'
_exptl_crystal_description plate
_exptl_crystal_F_000 1136
_exptl_crystal_size_max 0.3
_exptl_crystal_size_mid 0.11
_exptl_crystal_size_min 0.04
_refine_diff_density_max 0.5
_refine_diff_density_min -0.254
_refine_diff_density_rms 0.062
_refine_ls_extinction_method none
_refine_ls_goodness_of_fit_ref 1.121
_refine_ls_hydrogen_treatment mixed
_refine_ls_matrix_type full
_refine_ls_number_constraints 0
_refine_ls_number_parameters 761
_refine_ls_number_reflns 8989
_refine_ls_number_restraints 0
_refine_ls_restrained_S_all 1.121
_refine_ls_R_factor_all 0.1169
_refine_ls_R_factor_gt 0.0746
_refine_ls_shift/su_max 0.021
_refine_ls_shift/su_mean 0.003
_refine_ls_structure_factor_coef Fsqd
_refine_ls_weighting_details 'w=1/[\s^2^(Fo^2^)+(0.0493P)^2^+4.7819P] where P=(Fo^2^+2Fc^2^)/3'
_refine_ls_weighting_scheme calc
_refine_ls_wR_factor_gt 0.168
_refine_ls_wR_factor_ref 0.1837
_reflns_Friedel_coverage 0
_reflns_number_gt 6031
_reflns_number_total 8989
_reflns_threshold_expression 'I > 2\s(I)'
_cod_data_source_file c9ce00093c2.cif
_cod_data_source_block 4
_cod_depositor_comments 'Adding full bibliography for 7233356--7233365.cif.'
_cod_original_cell_volume 2433.6(13)
_cod_database_code 7233358
_shelx_estimated_absorpt_t_min 0.966
_shelx_estimated_absorpt_t_max 0.995

loop_
_symmetry_equiv_pos_as_xyz
'x, y, z'
'-x, -y, -z'

loop_
_atom_site_label
_atom_site_type_symbol
_atom_site_fract_x
_atom_site_fract_y
_atom_site_fract_z
_atom_site_U_iso_or_equiv
_atom_site_adp_type
_atom_site_occupancy
_atom_site_site_symmetry_order
_atom_site_calc_flag
_atom_site_refinement_flags_posn
_atom_site_refinement_flags_adp
O01 O -0.2108(4) 0.6635(3) 0.25425(9) 0.0328(7) Uani 1 1 d . .
O02 O 1.5157(5) -0.1124(4) 0.27298(10) 0.0450(9) Uani 1 1 d . .
H01A H -0.160(6) 0.675(5) 0.2299(13) 0.038(12) Uiso 1 1 d . .
H02B H 1.441(7) -0.154(5) 0.2857(13) 0.037(14) Uiso 1 1 d . .
H02A H 1.603(8) -0.175(6) 0.2636(14) 0.064(17) Uiso 1 1 d . .
H01B H -0.140(7) 0.699(6) 0.2714(15) 0.060(17) Uiso 1 1 d . .
C1 C 0.4737(5) 0.7714(5) 0.06246(11) 0.0285(9) Uani 1 1 d . .
C2 C 0.5506(5) 0.6352(5) 0.06666(11) 0.0300(9) Uani 1 1 d . .
H2 H 0.569645 0.572078 0.046139 0.036 Uiso 1 1 calc R U
C3 C 0.5982(5) 0.5958(4) 0.10193(11) 0.0273(9) Uani 1 1 d . .
C4 C 0.5774(5) 0.6849(4) 0.13214(11) 0.0283(9) Uani 1 1 d . .
H4 H 0.613956 0.655187 0.156211 0.034 Uiso 1 1 calc R U
C5 C 0.5010(5) 0.8195(4) 0.12583(11) 0.0277(9) Uani 1 1 d . .
C6 C 0.4467(5) 0.8652(4) 0.09164(11) 0.0301(9) Uani 1 1 d . .
H6 H 0.392401 0.958154 0.088143 0.036 Uiso 1 1 calc R U
N1 N 0.4198(5) 0.8194(5) 0.02544(10) 0.0430(10) Uani 1 1 d . .
N2 N 0.6739(5) 0.4489(4) 0.10758(11) 0.0348(9) Uani 1 1 d . .
N3 N 0.4782(5) 0.9190(4) 0.15698(10) 0.0359(9) Uani 1 1 d . .
O1 O 0.3485(5) 0.9395(4) 0.02244(9) 0.0546(9) Uani 1 1 d . .
O2 O 0.4452(5) 0.7354(4) -0.00034(9) 0.0614(10) Uani 1 1 d . .
O3 O 0.7198(5) 0.3814(4) 0.07966(10) 0.0558(9) Uani 1 1 d . .
O4 O 0.6837(4) 0.4054(3) 0.13936(9) 0.0446(8) Uani 1 1 d . .
O5 O 0.5567(5) 0.8918(3) 0.18544(9) 0.0455(8) Uani 1 1 d . .
O6 O 0.3778(5) 1.0267(3) 0.15247(10) 0.0540(9) Uani 1 1 d . .
C11 C 0.0496(5) 0.6948(4) 0.12540(10) 0.0222(8) Uani 1 1 d . .
C12 C -0.0154(5) 0.8171(4) 0.10623(10) 0.0236(8) Uani 1 1 d . .
C13 C -0.0707(5) 0.9459(4) 0.12508(12) 0.0299(9) Uani 1 1 d . .
H13 H -0.061049 0.950842 0.151343 0.036 Uiso 1 1 calc R U
C14 C -0.1370(6) 1.0617(5) 0.10622(13) 0.0376(11) Uani 1 1 d . .
H14 H -0.174543 1.146369 0.119381 0.045 Uiso 1 1 calc R U
C15 C -0.1507(6) 1.0572(5) 0.06719(13) 0.0391(11) Uani 1 1 d . .
H15 H -0.195966 1.139268 0.05421 0.047 Uiso 1 1 calc R U
C16 C -0.0996(6) 0.9368(5) 0.04805(12) 0.0350(10) Uani 1 1 d . .
H16 H -0.112385 0.934492 0.021829 0.042 Uiso 1 1 calc R U
C17 C -0.0268(5) 0.8132(4) 0.06686(11) 0.0264(9) Uani 1 1 d . .
C18 C 0.0325(5) 0.6899(5) 0.04755(11) 0.0302(9) Uani 1 1 d . .
H18 H 0.026714 0.688429 0.021179 0.036 Uiso 1 1 calc R U
C19 C 0.0995(5) 0.5696(4) 0.06604(11) 0.0277(9) Uani 1 1 d . .
C110 C 0.1669(6) 0.4442(5) 0.04657(13) 0.0398(11) Uani 1 1 d . .
H110 H 0.166481 0.443008 0.020129 0.048 Uiso 1 1 calc R U
C111 C 0.2316(7) 0.3267(5) 0.06500(14) 0.0454(12) Uani 1 1 d . .
H111 H 0.276347 0.244768 0.05146 0.054 Uiso 1 1 calc R U
C112 C 0.2323(6) 0.3262(5) 0.10430(13) 0.0424(11) Uani 1 1 d . .
H112 H 0.275977 0.243308 0.117154 0.051 Uiso 1 1 calc R U
C113 C 0.1707(6) 0.4441(4) 0.12383(12) 0.0327(10) Uani 1 1 d . .
H113 H 0.171734 0.441911 0.150261 0.039 Uiso 1 1 calc R U
C114 C 0.1048(5) 0.5703(4) 0.10566(11) 0.0253(9) Uani 1 1 d . .
C115 C 0.0555(5) 0.6971(4) 0.16718(11) 0.0249(9) Uani 1 1 d . .
O11 O 0.1904(4) 0.7532(3) 0.18133(8) 0.0383(7) Uani 1 1 d . .
O12 O -0.0764(4) 0.6437(3) 0.18482(8) 0.0373(7) Uani 1 1 d . .
C21 C 0.9285(6) 0.3272(5) 0.22077(12) 0.0342(10) Uani 1 1 d . .
H21 H 0.933023 0.393669 0.20077 0.041 Uiso 1 1 calc R U
C22 C 0.9922(6) 0.1917(5) 0.21502(11) 0.0338(10) Uani 1 1 d . .
H22 H 1.040028 0.163342 0.191103 0.041 Uiso 1 1 calc R U
C23 C 0.9881(5) 0.0920(4) 0.24442(11) 0.0266(9) Uani 1 1 d . .
C24 C 0.9099(5) 0.1413(4) 0.27864(11) 0.0288(9) Uani 1 1 d . .
H24 H 0.900038 0.077617 0.299157 0.035 Uiso 1 1 calc R U
C25 C 0.8488(6) 0.2789(5) 0.28244(12) 0.0323(10) Uani 1 1 d . .
H25 H 0.797809 0.310991 0.305811 0.039 Uiso 1 1 calc R U
N21 N 0.8587(5) 0.3705(4) 0.25416(10) 0.0341(9) Uani 1 1 d . .
N22 N 1.0538(5) -0.0432(4) 0.24100(11) 0.0342(9) Uani 1 1 d . .
H21A H 0.826(6) 0.461(5) 0.2571(12) 0.042(14) Uiso 1 1 d . .
H22B H 1.106(6) -0.078(4) 0.2189(12) 0.031(12) Uiso 1 1 d . .
H22A H 1.045(7) -0.091(5) 0.2640(14) 0.051(15) Uiso 1 1 d . .
C31 C 0.5483(5) 0.6709(4) 0.38123(10) 0.0221(8) Uani 1 1 d . .
C32 C 0.4905(5) 0.6436(4) 0.41730(11) 0.0254(9) Uani 1 1 d . .
H32 H 0.444234 0.553823 0.424293 0.03 Uiso 1 1 calc R U
C33 C 0.5023(5) 0.7509(4) 0.44279(10) 0.0270(9) Uani 1 1 d . .
C34 C 0.5651(5) 0.8837(4) 0.43349(11) 0.0285(9) Uani 1 1 d . .
H34 H 0.573895 0.956228 0.451668 0.034 Uiso 1 1 calc R U
C35 C 0.6141(5) 0.9062(4) 0.39676(11) 0.0251(9) Uani 1 1 d . .
C36 C 0.6080(5) 0.8027(4) 0.36981(11) 0.0237(8) Uani 1 1 d . .
H36 H 0.643134 0.820906 0.344578 0.028 Uiso 1 1 calc R U
N31 N 0.5460(5) 0.5560(4) 0.35396(9) 0.0290(8) Uani 1 1 d . .
N32 N 0.4433(6) 0.7250(5) 0.48139(10) 0.0425(10) Uani 1 1 d . .
N33 N 0.6736(5) 1.0478(4) 0.38607(10) 0.0330(8) Uani 1 1 d . .
O31 O 0.6262(4) 0.5713(3) 0.32409(8) 0.0343(7) Uani 1 1 d . .
O32 O 0.4677(5) 0.4479(3) 0.36333(9) 0.0486(9) Uani 1 1 d . .
O33 O 0.3684(5) 0.6139(4) 0.48845(9) 0.0587(10) Uani 1 1 d . .
O34 O 0.4662(7) 0.8159(5) 0.50422(10) 0.0866(15) Uani 1 1 d . .
O35 O 0.7064(5) 1.1292(3) 0.41102(9) 0.0527(9) Uani 1 1 d . .
O36 O 0.6847(5) 1.0758(3) 0.35303(9) 0.0459(8) Uani 1 1 d . .
C41 C 1.0806(5) 0.7813(4) 0.37108(10) 0.0203(8) Uani 1 1 d . .
C42 C 1.0195(5) 0.6642(4) 0.39127(10) 0.0220(8) Uani 1 1 d . .
C43 C 0.9816(5) 0.5328(4) 0.37380(11) 0.0255(9) Uani 1 1 d . .
H43 H 1.002411 0.523343 0.347658 0.031 Uiso 1 1 calc R U
C44 C 0.9168(5) 0.4215(4) 0.39348(12) 0.0302(9) Uani 1 1 d . .
H44 H 0.893891 0.334901 0.381157 0.036 Uiso 1 1 calc R U
C45 C 0.8831(5) 0.4335(5) 0.43226(12) 0.0335(10) Uani 1 1 d . .
H45 H 0.834147 0.355864 0.44585 0.04 Uiso 1 1 calc R U
C46 C 0.9203(5) 0.5558(5) 0.45030(11) 0.0318(10) Uani 1 1 d . .
H46 H 0.898877 0.561907 0.476491 0.038 Uiso 1 1 calc R U
C47 C 0.9905(5) 0.6743(4) 0.43057(10) 0.0242(8) Uani 1 1 d . .
C48 C 1.0302(5) 0.8008(4) 0.44841(11) 0.0288(9) Uani 1 1 d . .
H48 H 1.011802 0.807474 0.474664 0.035 Uiso 1 1 calc R U
C49 C 1.0959(5) 0.9171(4) 0.42887(11) 0.0282(9) Uani 1 1 d . .
C410 C 1.1480(6) 1.0425(5) 0.44690(12) 0.0347(10) Uani 1 1 d . .
H410 H 1.135523 1.049004 0.473253 0.042 Uiso 1 1 calc R U
C411 C 1.2144(6) 1.1522(5) 0.42746(13) 0.0403(11) Uani 1 1 d . .
H411 H 1.249206 1.234807 0.440232 0.048 Uiso 1 1 calc R U
C412 C 1.2336(6) 1.1467(4) 0.38830(13) 0.0377(11) Uani 1 1 d . .
H412 H 1.279083 1.225964 0.374854 0.045 Uiso 1 1 calc R U
C413 C 1.1871(5) 1.0286(4) 0.36988(12) 0.0300(9) Uani 1 1 d . .
H413 H 1.198584 1.026416 0.343463 0.036 Uiso 1 1 calc R U
C414 C 1.1211(5) 0.9074(4) 0.38940(10) 0.0236(8) Uani 1 1 d . .
C415 C 1.1061(5) 0.7712(4) 0.32951(11) 0.0242(9) Uani 1 1 d . .
O41 O 1.2624(4) 0.7279(3) 0.31705(8) 0.0380(7) Uani 1 1 d . .
O42 O 0.9713(4) 0.8076(3) 0.31011(7) 0.0331(7) Uani 1 1 d . .
C51 C 1.4707(6) 0.2384(5) 0.21630(14) 0.0435(12) Uani 1 1 d . .
H51 H 1.517366 0.191237 0.194348 0.052 Uiso 1 1 calc R U
C52 C 1.4202(6) 0.3803(5) 0.21477(12) 0.0381(11) Uani 1 1 d . .
H52 H 1.432207 0.431303 0.191993 0.046 Uiso 1 1 calc R U
C53 C 1.3502(5) 0.4504(4) 0.24723(11) 0.0288(9) Uani 1 1 d . .
C54 C 1.3431(6) 0.3710(5) 0.28025(12) 0.0334(10) Uani 1 1 d . .
H54 H 1.301764 0.415385 0.302941 0.04 Uiso 1 1 calc R U
C55 C 1.3957(6) 0.2301(5) 0.27971(14) 0.0412(11) Uani 1 1 d . .
H55 H 1.389988 0.17649 0.302169 0.049 Uiso 1 1 calc R U
N51 N 1.4559(5) 0.1649(4) 0.24788(13) 0.0442(10) Uani 1 1 d . .
N52 N 1.2960(5) 0.5873(4) 0.24657(11) 0.0370(9) Uani 1 1 d . .
H51A H 1.488(7) 0.061(6) 0.2528(14) 0.067(16) Uiso 1 1 d . .
H52A H 1.264(7) 0.633(5) 0.2694(14) 0.055(15) Uiso 1 1 d . .
H52B H 1.295(8) 0.650(6) 0.2231(16) 0.078(18) Uiso 1 1 d . .

loop_
_atom_site_aniso_label
_atom_site_aniso_U_11
_atom_site_aniso_U_22
_atom_site_aniso_U_33
_atom_site_aniso_U_23
_atom_site_aniso_U_13
_atom_site_aniso_U_12
O01 0.0368(17) 0.0336(18) 0.0282(17) 0.0003(14) 0.0008(14) -0.0050(14)
O02 0.042(2) 0.034(2) 0.057(2) 0.0055(17) 0.0102(17) 0.0073(17)
C1 0.019(2) 0.039(3) 0.029(2) 0.0062(19) -0.0036(16) -0.0021(18)
C2 0.026(2) 0.035(3) 0.029(2) -0.0053(19) 0.0021(17) -0.0067(18)
C3 0.020(2) 0.026(2) 0.036(2) 0.0006(18) 0.0012(17) 0.0001(17)
C4 0.021(2) 0.032(2) 0.032(2) 0.0031(18) -0.0046(16) -0.0042(17)
C5 0.029(2) 0.026(2) 0.029(2) -0.0014(17) -0.0022(17) -0.0025(17)
C6 0.025(2) 0.027(2) 0.039(2) 0.0058(19) -0.0011(18) -0.0024(17)
N1 0.035(2) 0.064(3) 0.030(2) 0.008(2) 0.0000(17) -0.007(2)
N2 0.028(2) 0.029(2) 0.047(2) -0.0007(19) -0.0020(17) -0.0006(16)
N3 0.039(2) 0.032(2) 0.037(2) -0.0052(17) -0.0017(17) -0.0058(18)
O1 0.049(2) 0.064(3) 0.050(2) 0.0230(18) -0.0068(16) 0.0040(19)
O2 0.073(3) 0.080(3) 0.0307(19) 0.0012(19) 0.0000(17) 0.008(2)
O3 0.072(3) 0.038(2) 0.056(2) -0.0130(17) 0.0045(18) 0.0098(18)
O4 0.049(2) 0.0328(18) 0.051(2) 0.0088(16) -0.0032(16) 0.0091(15)
O5 0.054(2) 0.046(2) 0.0377(18) -0.0088(15) -0.0129(16) -0.0003(16)
O6 0.075(3) 0.0254(18) 0.061(2) -0.0076(16) -0.0138(18) 0.0158(18)
C11 0.0181(19) 0.019(2) 0.030(2) 0.0024(16) -0.0022(15) -0.0044(15)
C12 0.0200(19) 0.023(2) 0.029(2) 0.0045(17) -0.0021(15) -0.0043(16)
C13 0.029(2) 0.026(2) 0.034(2) 0.0004(18) -0.0056(18) -0.0006(18)
C14 0.038(3) 0.027(2) 0.048(3) -0.001(2) -0.005(2) -0.002(2)
C15 0.037(3) 0.033(3) 0.047(3) 0.014(2) -0.007(2) -0.002(2)
C16 0.037(2) 0.036(3) 0.033(2) 0.011(2) -0.0066(19) -0.003(2)
C17 0.024(2) 0.024(2) 0.031(2) 0.0037(17) -0.0047(16) -0.0024(17)
C18 0.026(2) 0.039(3) 0.026(2) 0.0003(19) -0.0049(16) -0.0060(19)
C19 0.022(2) 0.030(2) 0.032(2) -0.0023(18) -0.0006(17) -0.0052(17)
C110 0.037(3) 0.043(3) 0.039(3) -0.010(2) 0.002(2) -0.004(2)
C111 0.049(3) 0.031(3) 0.055(3) -0.012(2) 0.008(2) -0.001(2)
C112 0.046(3) 0.025(2) 0.055(3) 0.002(2) 0.000(2) 0.002(2)
C113 0.029(2) 0.031(2) 0.038(2) 0.0033(19) 0.0001(18) 0.0028(18)
C114 0.022(2) 0.023(2) 0.031(2) -0.0013(17) -0.0007(16) -0.0049(16)
C115 0.029(2) 0.0129(19) 0.032(2) 0.0003(16) -0.0012(18) 0.0018(17)
O11 0.0383(18) 0.0468(19) 0.0309(16) -0.0023(14) -0.0067(13) -0.0104(15)
O12 0.0370(17) 0.0455(19) 0.0302(16) 0.0070(14) -0.0016(13) -0.0117(14)
C21 0.030(2) 0.032(3) 0.041(3) 0.006(2) -0.0037(19) -0.0067(19)
C22 0.036(2) 0.038(3) 0.028(2) 0.0015(19) 0.0006(18) -0.005(2)
C23 0.021(2) 0.027(2) 0.033(2) 0.0006(18) -0.0069(16) -0.0037(17)
C24 0.029(2) 0.030(2) 0.028(2) 0.0030(18) -0.0013(17) -0.0021(18)
C25 0.029(2) 0.035(3) 0.033(2) -0.002(2) -0.0032(18) -0.0004(19)
N21 0.029(2) 0.028(2) 0.046(2) -0.0017(18) -0.0044(16) -0.0030(16)
N22 0.040(2) 0.029(2) 0.033(2) -0.0004(18) 0.0014(17) 0.0031(17)
C31 0.0193(19) 0.018(2) 0.029(2) -0.0036(16) -0.0037(15) -0.0006(15)
C32 0.020(2) 0.023(2) 0.033(2) 0.0052(17) -0.0044(16) -0.0007(16)
C33 0.025(2) 0.030(2) 0.025(2) 0.0018(17) 0.0002(16) 0.0035(17)
C34 0.024(2) 0.029(2) 0.033(2) -0.0053(18) -0.0058(17) -0.0008(17)
C35 0.0174(19) 0.024(2) 0.034(2) 0.0009(17) -0.0025(16) -0.0010(16)
C36 0.022(2) 0.020(2) 0.029(2) 0.0013(17) 0.0023(16) -0.0001(16)
N31 0.033(2) 0.0222(19) 0.032(2) -0.0011(15) -0.0045(16) -0.0039(15)
N32 0.050(2) 0.048(3) 0.028(2) 0.0071(19) -0.0017(17) 0.004(2)
N33 0.0274(19) 0.028(2) 0.044(2) -0.0008(18) 0.0071(16) -0.0054(15)
O31 0.0400(17) 0.0322(17) 0.0304(16) -0.0050(13) 0.0031(13) -0.0020(13)
O32 0.068(2) 0.0356(19) 0.0444(19) -0.0018(15) -0.0023(16) -0.0244(17)
O33 0.065(2) 0.065(3) 0.045(2) 0.0209(18) 0.0095(17) -0.006(2)
O34 0.161(5) 0.072(3) 0.028(2) -0.010(2) 0.005(2) -0.027(3)
O35 0.069(2) 0.0329(19) 0.059(2) -0.0119(17) -0.0003(18) -0.0245(17)
O36 0.060(2) 0.0326(18) 0.044(2) 0.0048(15) 0.0165(16) -0.0066(16)
C41 0.0177(18) 0.0153(19) 0.028(2) 0.0018(16) -0.0017(15) 0.0018(15)
C42 0.0170(18) 0.020(2) 0.029(2) 0.0018(16) -0.0021(15) -0.0002(15)
C43 0.023(2) 0.021(2) 0.033(2) -0.0009(17) -0.0017(16) -0.0004(16)
C44 0.024(2) 0.019(2) 0.047(3) 0.0026(19) -0.0006(18) 0.0004(17)
C45 0.025(2) 0.027(2) 0.048(3) 0.014(2) 0.0024(19) -0.0013(18)
C46 0.025(2) 0.040(3) 0.030(2) 0.0111(19) 0.0006(17) 0.0042(19)
C47 0.0179(19) 0.027(2) 0.028(2) 0.0040(17) -0.0028(15) 0.0019(16)
C48 0.025(2) 0.037(3) 0.024(2) -0.0030(18) -0.0014(16) 0.0035(18)
C49 0.021(2) 0.029(2) 0.034(2) -0.0079(18) -0.0048(17) 0.0028(17)
C410 0.031(2) 0.032(3) 0.040(3) -0.014(2) -0.0057(19) 0.0039(19)
C411 0.034(3) 0.027(2) 0.061(3) -0.016(2) -0.009(2) 0.001(2)
C412 0.033(2) 0.019(2) 0.060(3) -0.002(2) -0.006(2) 0.0015(18)
C413 0.025(2) 0.023(2) 0.042(2) 0.0008(19) -0.0011(18) -0.0018(17)
C414 0.0183(19) 0.022(2) 0.031(2) 0.0002(17) -0.0031(16) -0.0007(16)
C415 0.029(2) 0.0134(19) 0.031(2) 0.0038(16) -0.0026(17) -0.0070(16)
O41 0.0338(17) 0.0466(19) 0.0327(16) -0.0035(14) 0.0043(13) 0.0055(14)
O42 0.0340(17) 0.0379(18) 0.0273(15) 0.0035(13) -0.0055(12) 0.0033(13)
C51 0.035(3) 0.043(3) 0.053(3) -0.019(3) -0.005(2) -0.004(2)
C52 0.036(3) 0.046(3) 0.033(2) -0.008(2) -0.0051(19) -0.004(2)
C53 0.020(2) 0.030(2) 0.037(2) -0.0042(19) -0.0090(17) -0.0046(17)
C54 0.028(2) 0.037(3) 0.035(2) 0.000(2) -0.0031(18) -0.0013(19)
C55 0.031(2) 0.041(3) 0.053(3) 0.009(2) -0.008(2) -0.006(2)
N51 0.028(2) 0.029(2) 0.077(3) -0.001(2) -0.012(2) -0.0011(17)
N52 0.044(2) 0.035(2) 0.033(2) -0.0015(18) -0.0049(17) 0.0009(18)

loop_
_atom_type_symbol
_atom_type_description
_atom_type_scat_dispersion_real
_atom_type_scat_dispersion_imag
_atom_type_scat_source
C C 0.0033 0.0016 'International Tables Vol C Tables 4.2.6.8 and 6.1.1.4'
H H 0 0 'International Tables Vol C Tables 4.2.6.8 and 6.1.1.4'
N N 0.0061 0.0033 'International Tables Vol C Tables 4.2.6.8 and 6.1.1.4'
O O 0.0106 0.006 'International Tables Vol C Tables 4.2.6.8 and 6.1.1.4'

loop_
_geom_angle_atom_site_label_1
_geom_angle_atom_site_label_2
_geom_angle_atom_site_label_3
_geom_angle
H01A O01 H01B 112(4)
H02B O02 H02A 110(5)
C6 C1 C2 122.8(4)
C6 C1 N1 118.2(4)
C2 C1 N1 119.1(4)
C3 C2 C1 116.6(4)
C3 C2 H2 121.7
C1 C2 H2 121.7
C2 C3 C4 123.5(4)
C2 C3 N2 117.9(4)
C4 C3 N2 118.6(4)
C3 C4 C5 116.7(4)
C3 C4 H4 121.7
C5 C4 H4 121.7
C6 C5 C4 123.0(4)
C6 C5 N3 118.2(4)
C4 C5 N3 118.8(4)
C5 C6 C1 117.4(4)
C5 C6 H6 121.3
C1 C6 H6 121.3
O2 N1 O1 124.3(4)
O2 N1 C1 117.6(4)
O1 N1 C1 118.0(4)
O4 N2 O3 125.7(4)
O4 N2 C3 117.7(3)
O3 N2 C3 116.5(4)
O5 N3 O6 123.8(4)
O5 N3 C5 119.1(4)
O6 N3 C5 117.1(4)
C114 C11 C12 120.2(3)
C114 C11 C115 120.2(3)
C12 C11 C115 119.7(3)
C11 C12 C13 122.0(3)
C11 C12 C17 119.5(3)
C13 C12 C17 118.5(3)
C14 C13 C12 121.2(4)
C14 C13 H13 119.4
C12 C13 H13 119.4
C13 C14 C15 120.4(4)
C13 C14 H14 119.8
C15 C14 H14 119.8
C16 C15 C14 120.5(4)
C16 C15 H15 119.7
C14 C15 H15 119.7
C15 C16 C17 120.7(4)
C15 C16 H16 119.6
C17 C16 H16 119.6
C18 C17 C12 119.7(4)
C18 C17 C16 121.6(4)
C12 C17 C16 118.7(4)
C19 C18 C17 121.3(4)
C19 C18 H18 119.3
C17 C18 H18 119.3
C18 C19 C110 122.0(4)
C18 C19 C114 119.6(4)
C110 C19 C114 118.4(4)
C111 C110 C19 121.4(4)
C111 C110 H110 119.3
C19 C110 H110 119.3
C110 C111 C112 120.1(4)
C110 C111 H111 120
C112 C111 H111 120
C113 C112 C111 120.2(4)
C113 C112 H112 119.9
C111 C112 H112 119.9
C112 C113 C114 121.6(4)
C112 C113 H113 119.2
C114 C113 H113 119.2
C11 C114 C113 122.1(4)
C11 C114 C19 119.7(4)
C113 C114 C19 118.2(4)
O12 C115 O11 125.6(4)
O12 C115 C11 116.8(3)
O11 C115 C11 117.5(3)
N21 C21 C22 121.4(4)
N21 C21 H21 119.3
C22 C21 H21 119.3
C21 C22 C23 120.1(4)
C21 C22 H22 119.9
C23 C22 H22 119.9
N22 C23 C24 120.3(4)
N22 C23 C22 123.3(4)
C24 C23 C22 116.4(4)
C25 C24 C23 120.3(4)
C25 C24 H24 119.9
C23 C24 H24 119.9
N21 C25 C24 121.4(4)
N21 C25 H25 119.3
C24 C25 H25 119.3
C25 N21 C21 120.4(4)
C25 N21 H21A 121(3)
C21 N21 H21A 118(3)
C23 N22 H22B 122(3)
C23 N22 H22A 111(3)
H22B N22 H22A 127(4)
C32 C31 C36 122.6(3)
C32 C31 N31 118.5(3)
C36 C31 N31 118.9(3)
C33 C32 C31 117.4(4)
C33 C32 H32 121.3
C31 C32 H32 121.3
C32 C33 C34 122.9(4)
C32 C33 N32 118.8(4)
C34 C33 N32 118.3(4)
C35 C34 C33 116.9(4)
C35 C34 H34 121.5
C33 C34 H34 121.5
C34 C35 C36 123.3(4)
C34 C35 N33 117.8(3)
C36 C35 N33 119.0(3)
C35 C36 C31 116.8(4)
C35 C36 H36 121.6
C31 C36 H36 121.6
O31 N31 O32 124.1(3)
O31 N31 C31 118.5(3)
O32 N31 C31 117.3(3)
O34 N32 O33 123.7(4)
O34 N32 C33 118.5(4)
O33 N32 C33 117.7(4)
O35 N33 O36 125.1(4)
O35 N33 C35 117.3(4)
O36 N33 C35 117.7(3)
C414 C41 C42 120.5(3)
C414 C41 C415 119.9(3)
C42 C41 C415 119.6(3)
C41 C42 C47 119.9(3)
C41 C42 C43 122.2(3)
C47 C42 C43 117.9(3)
C44 C43 C42 121.7(4)
C44 C43 H43 119.2
C42 C43 H43 119.2
C43 C44 C45 120.2(4)
C43 C44 H44 119.9
C45 C44 H44 119.9
C46 C45 C44 120.3(4)
C46 C45 H45 119.8
C44 C45 H45 119.8
C45 C46 C47 121.0(4)
C45 C46 H46 119.5
C47 C46 H46 119.5
C48 C47 C46 122.2(4)
C48 C47 C42 119.0(4)
C46 C47 C42 118.8(4)
C49 C48 C47 121.8(4)
C49 C48 H48 119.1
C47 C48 H48 119.1
C48 C49 C410 122.3(4)
C48 C49 C414 119.0(4)
C410 C49 C414 118.6(4)
C411 C410 C49 121.2(4)
C411 C410 H410 119.4
C49 C410 H410 119.4
C410 C411 C412 121.0(4)
C410 C411 H411 119.5
C412 C411 H411 119.5
C413 C412 C411 120.0(4)
C413 C412 H412 120
C411 C412 H412 120
C412 C413 C414 121.2(4)
C412 C413 H413 119.4
C414 C413 H413 119.4
C41 C414 C49 119.8(3)
C41 C414 C413 122.2(4)
C49 C414 C413 118.0(4)
O42 C415 O41 125.3(4)
O42 C415 C41 117.8(3)
O41 C415 C41 116.9(3)
N51 C51 C52 121.3(4)
N51 C51 H51 119.3
C52 C51 H51 119.3
C51 C52 C53 119.5(4)
C51 C52 H52 120.2
C53 C52 H52 120.2
N52 C53 C54 121.3(4)
N52 C53 C52 121.1(4)
C54 C53 C52 117.6(4)
C55 C54 C53 119.7(4)
C55 C54 H54 120.2
C53 C54 H54 120.2
N51 C55 C54 121.2(4)
N51 C55 H55 119.4
C54 C55 H55 119.4
C51 N51 C55 120.6(4)
C51 N51 H51A 129(3)
C55 N51 H51A 110(3)
C53 N52 H52A 118(3)
C53 N52 H52B 125(3)
H52A N52 H52B 117(4)

loop_
_geom_bond_atom_site_label_1
_geom_bond_atom_site_label_2
_geom_bond_distance
O01 H01A 0.95(5)
O01 H01B 0.89(5)
O02 H02B 0.81(5)
O02 H02A 0.90(6)
C1 C6 1.375(6)
C1 C2 1.380(6)
C1 N1 1.462(5)
C2 C3 1.369(6)
C2 H2 0.95
C3 C4 1.372(5)
C3 N2 1.476(5)
C4 C5 1.377(6)
C4 H4 0.95
C5 C6 1.364(6)
C5 N3 1.460(5)
C6 H6 0.95
N1 O2 1.222(5)
N1 O1 1.224(5)
N2 O4 1.214(5)
N2 O3 1.217(5)
N3 O5 1.207(4)
N3 O6 1.231(5)
C11 C114 1.404(5)
C11 C12 1.407(5)
C11 C115 1.503(5)
C12 C13 1.421(5)
C12 C17 1.420(5)
C13 C14 1.357(6)
C13 H13 0.95
C14 C15 1.410(6)
C14 H14 0.95
C15 C16 1.355(6)
C15 H15 0.95
C16 C17 1.429(6)
C16 H16 0.95
C17 C18 1.394(6)
C18 C19 1.385(6)
C18 H18 0.95
C19 C110 1.430(6)
C19 C114 1.425(5)
C110 C111 1.356(7)
C110 H110 0.95
C111 C112 1.412(7)
C111 H111 0.95
C112 C113 1.362(6)
C112 H112 0.95
C113 C114 1.421(6)
C113 H113 0.95
C115 O12 1.250(5)
C115 O11 1.253(5)
C21 N21 1.343(5)
C21 C22 1.347(6)
C21 H21 0.95
C22 C23 1.409(6)
C22 H22 0.95
C23 N22 1.338(5)
C23 C24 1.407(5)
C24 C25 1.351(6)
C24 H24 0.95
C25 N21 1.330(6)
C25 H25 0.95
N21 H21A 0.87(5)
N22 H22B 0.92(4)
N22 H22A 0.94(5)
C31 C32 1.375(5)
C31 C36 1.384(5)
C31 N31 1.460(5)
C32 C33 1.370(5)
C32 H32 0.95
C33 C34 1.381(6)
C33 N32 1.460(5)
C34 C35 1.373(5)
C34 H34 0.95
C35 C36 1.376(5)
C35 N33 1.460(5)
C36 H36 0.95
N31 O31 1.214(4)
N31 O32 1.224(4)
N32 O34 1.205(5)
N32 O33 1.218(5)
N33 O35 1.216(4)
N33 O36 1.216(4)
C41 C414 1.402(5)
C41 C42 1.395(5)
C41 C415 1.502(5)
C42 C47 1.424(5)
C42 C43 1.426(5)
C43 C44 1.351(5)
C43 H43 0.95
C44 C45 1.410(6)
C44 H44 0.95
C45 C46 1.361(6)
C45 H45 0.95
C46 C47 1.420(6)
C46 H46 0.95
C47 C48 1.396(6)
C48 C49 1.388(6)
C48 H48 0.95
C49 C410 1.417(6)
C49 C414 1.426(5)
C410 C411 1.339(6)
C410 H410 0.95
C411 C412 1.410(6)
C411 H411 0.95
C412 C413 1.354(6)
C412 H412 0.95
C413 C414 1.425(5)
C413 H413 0.95
C415 O42 1.252(5)
C415 O41 1.253(5)
C51 N51 1.329(6)
C51 C52 1.365(7)
C51 H51 0.95
C52 C53 1.409(6)
C52 H52 0.95
C53 N52 1.326(5)
C53 C54 1.399(6)
C54 C55 1.359(6)
C54 H54 0.95
C55 N51 1.348(6)
C55 H55 0.95
N51 H51A 1.01(6)
N52 H52A 0.95(5)
N52 H52B 1.03(6)

loop_
_geom_hbond_atom_site_label_D
_geom_hbond_atom_site_label_H
_geom_hbond_atom_site_label_A
_geom_hbond_distance_DH
_geom_hbond_distance_HA
_geom_hbond_distance_DA
_geom_hbond_angle_DHA
_geom_hbond_site_symmetry_A
_geom_hbond_publ_flag
O01 H01A O12 0.95(5) 1.73(5) 2.651(4) 163(4) . yes
O02 H02B O41 0.81(5) 2.05(5) 2.854(5) 176(5) 1_545 yes
O02 H02A O01 0.90(6) 2.01(6) 2.887(5) 167(5) 1_745 yes
O01 H01B O42 0.89(5) 1.94(6) 2.818(4) 167(5) 1_455 yes
N21 H21A O01 0.87(5) 1.91(5) 2.772(5) 168(4) 1_655 yes
N22 H22B O11 0.92(4) 2.14(4) 2.990(5) 153(4) 1_645 yes
N22 H22A O42 0.94(5) 1.98(5) 2.904(5) 168(4) 1_545 yes
N51 H51A O02 1.01(6) 1.78(6) 2.770(5) 165(5) . yes
N52 H52A O41 0.95(5) 1.93(5) 2.857(5) 166(4) . yes
N52 H52B O11 1.03(6) 1.94(6) 2.913(5) 157(5) 1_655 yes

loop_
_geom_torsion_atom_site_label_1
_geom_torsion_atom_site_label_2
_geom_torsion_atom_site_label_3
_geom_torsion_atom_site_label_4
_geom_torsion
C6 C1 C2 C3 0.7(6)
N1 C1 C2 C3 -179.9(3)
C1 C2 C3 C4 -1.7(6)
C1 C2 C3 N2 177.6(3)
C2 C3 C4 C5 1.3(6)
N2 C3 C4 C5 -178.0(3)
C3 C4 C5 C6 0.2(6)
C3 C4 C5 N3 -179.2(3)
C4 C5 C6 C1 -1.1(6)
N3 C5 C6 C1 178.3(3)
C2 C1 C6 C5 0.6(6)
N1 C1 C6 C5 -178.8(4)
C6 C1 N1 O2 179.7(4)
C2 C1 N1 O2 0.3(6)
C6 C1 N1 O1 -2.0(6)
C2 C1 N1 O1 178.6(4)
C2 C3 N2 O4 -166.6(4)
C4 C3 N2 O4 12.8(5)
C2 C3 N2 O3 12.8(5)
C4 C3 N2 O3 -167.9(4)
C6 C5 N3 O5 -165.7(4)
C4 C5 N3 O5 13.7(6)
C6 C5 N3 O6 14.6(5)
C4 C5 N3 O6 -166.0(4)
C114 C11 C12 C13 -179.3(4)
C115 C11 C12 C13 2.1(5)
C114 C11 C12 C17 0.7(5)
C115 C11 C12 C17 -177.9(3)
C11 C12 C13 C14 -178.5(4)
C17 C12 C13 C14 1.5(6)
C12 C13 C14 C15 -0.7(6)
C13 C14 C15 C16 0.7(7)
C14 C15 C16 C17 -1.5(6)
C11 C12 C17 C18 -2.2(5)
C13 C12 C17 C18 177.8(4)
C11 C12 C17 C16 177.7(4)
C13 C12 C17 C16 -2.3(5)
C15 C16 C17 C18 -177.8(4)
C15 C16 C17 C12 2.4(6)
C12 C17 C18 C19 1.2(6)
C16 C17 C18 C19 -178.7(4)
C17 C18 C19 C110 -177.7(4)
C17 C18 C19 C114 1.3(6)
C18 C19 C110 C111 -179.7(4)
C114 C19 C110 C111 1.3(6)
C19 C110 C111 C112 0.4(7)
C110 C111 C112 C113 -0.9(7)
C111 C112 C113 C114 -0.2(7)
C12 C11 C114 C113 -179.7(4)
C115 C11 C114 C113 -1.2(5)
C12 C11 C114 C19 1.7(5)
C115 C11 C114 C19 -179.7(3)
C112 C113 C114 C11 -176.8(4)
C112 C113 C114 C19 1.8(6)
C18 C19 C114 C11 -2.7(5)
C110 C19 C114 C11 176.3(4)
C18 C19 C114 C113 178.7(4)
C110 C19 C114 C113 -2.3(5)
C114 C11 C115 O12 -80.5(5)
C12 C11 C115 O12 98.1(4)
C114 C11 C115 O11 100.1(4)
C12 C11 C115 O11 -81.3(5)
N21 C21 C22 C23 -0.5(6)
C21 C22 C23 N22 -178.0(4)
C21 C22 C23 C24 1.9(6)
N22 C23 C24 C25 177.9(4)
C22 C23 C24 C25 -2.0(6)
C23 C24 C25 N21 0.8(6)
C24 C25 N21 C21 0.7(6)
C22 C21 N21 C25 -0.8(6)
C36 C31 C32 C33 -3.2(6)
N31 C31 C32 C33 176.9(3)
C31 C32 C33 C34 1.4(6)
C31 C32 C33 N32 -179.6(3)
C32 C33 C34 C35 0.9(6)
N32 C33 C34 C35 -178.0(3)
C33 C34 C35 C36 -1.8(6)
C33 C34 C35 N33 177.6(3)
C34 C35 C36 C31 0.2(6)
N33 C35 C36 C31 -179.1(3)
C32 C31 C36 C35 2.4(6)
N31 C31 C36 C35 -177.7(3)
C32 C31 N31 O31 -167.2(3)
C36 C31 N31 O31 12.9(5)
C32 C31 N31 O32 10.4(5)
C36 C31 N31 O32 -169.5(4)
C32 C33 N32 O34 174.8(4)
C34 C33 N32 O34 -6.2(6)
C32 C33 N32 O33 -7.4(6)
C34 C33 N32 O33 171.6(4)
C34 C35 N33 O35 12.3(5)
C36 C35 N33 O35 -168.3(4)
C34 C35 N33 O36 -167.0(4)
C36 C35 N33 O36 12.4(5)
C414 C41 C42 C47 2.6(5)
C415 C41 C42 C47 -178.4(3)
C414 C41 C42 C43 -178.3(3)
C415 C41 C42 C43 0.7(5)
C41 C42 C43 C44 -177.9(4)
C47 C42 C43 C44 1.2(5)
C42 C43 C44 C45 0.6(6)
C43 C44 C45 C46 -1.8(6)
C44 C45 C46 C47 1.1(6)
C45 C46 C47 C48 -179.9(4)
C45 C46 C47 C42 0.8(6)
C41 C42 C47 C48 -2.1(5)
C43 C42 C47 C48 178.7(3)
C41 C42 C47 C46 177.2(4)
C43 C42 C47 C46 -2.0(5)
C46 C47 C48 C49 -178.9(4)
C42 C47 C48 C49 0.4(6)
C47 C48 C49 C410 -175.8(4)
C47 C48 C49 C414 0.8(6)
C48 C49 C410 C411 178.6(4)
C414 C49 C410 C411 2.0(6)
C49 C410 C411 C412 0.5(7)
C410 C411 C412 C413 -1.0(6)
C411 C412 C413 C414 -1.0(6)
C42 C41 C414 C49 -1.4(5)
C415 C41 C414 C49 179.7(3)
C42 C41 C414 C413 178.9(4)
C415 C41 C414 C413 -0.1(5)
C48 C49 C414 C41 -0.3(5)
C410 C49 C414 C41 176.4(4)
C48 C49 C414 C413 179.4(4)
C410 C49 C414 C413 -3.8(5)
C412 C413 C414 C41 -176.8(4)
C412 C413 C414 C49 3.4(6)
C414 C41 C415 O42 -90.4(4)
C42 C41 C415 O42 90.6(4)
C414 C41 C415 O41 89.0(4)
C42 C41 C415 O41 -90.0(4)
N51 C51 C52 C53 -0.3(6)
C51 C52 C53 N52 -178.5(4)
C51 C52 C53 C54 2.6(6)
N52 C53 C54 C55 178.5(4)
C52 C53 C54 C55 -2.7(6)
C53 C54 C55 N51 0.4(6)
C52 C51 N51 C55 -2.1(7)
C54 C55 N51 C51 2.1(6)
